data_7021977
loop_
_publ_author_name
'Zhao, Xiao-Qing'
'Liu, Xu-Hui'
'Zhao, Bin'

_publ_section_title
;
 Several (4,4)- and (5,6,8)-connected lanthanide-organic frameworks:
 structures, luminescence and magnetic properties.
;
_journal_issue 41
_journal_name_full 'Dalton transactions (Cambridge, England : 2003)'
_journal_page_first 14786
_journal_page_last 14793
_journal_paper_doi 10.1039/c3dt51769a
_journal_volume 42
_journal_year 2013
_chemical_formula_sum 'C30 H23 O25 Tb3'
_chemical_formula_weight 1260.24
_chemical_name_systematic
; 
 ? 
;
_space_group_IT_number 2
_symmetry_cell_setting triclinic
_symmetry_space_group_name_Hall '-P 1'
_symmetry_space_group_name_H-M 'P -1'
_atom_sites_solution_hydrogens geom
_atom_sites_solution_primary direct
_atom_sites_solution_secondary difmap
_audit_creation_method SHELXL-97
_cell_angle_alpha 68.768(7)
_cell_angle_beta 84.392(6)
_cell_angle_gamma 75.241(7)
_cell_formula_units_Z 2
_cell_length_a 10.1361(8)
_cell_length_b 12.1778(10)
_cell_length_c 14.8005(11)
_cell_measurement_reflns_used 1085
_cell_measurement_temperature 150(2)
_cell_measurement_theta_max 28.7933
_cell_measurement_theta_min 2.5105
_cell_volume 1646.7(2)
_computing_cell_refinement
;
CrysAlisPro, Oxford Diffraction Ltd.,
Version 1.171.33.48 (release 15-09-2009 CrysAlis171 .NET)
(compiled Sep 15 2009,11:49:04)
;
_computing_data_collection
;
CrysAlisPro, Oxford Diffraction Ltd.,
Version 1.171.33.48 (release 15-09-2009 CrysAlis171 .NET)
(compiled Sep 15 2009,11:49:04)
;
_computing_data_reduction
;
CrysAlisPro, Oxford Diffraction Ltd.,
Version 1.171.33.48 (release 15-09-2009 CrysAlis171 .NET)
(compiled Sep 15 2009,11:49:04)
;
_computing_molecular_graphics 'Bruker SHELXTL'
_computing_publication_material 'Bruker SHELXTL'
_computing_structure_refinement 'SHELXL-97 (Sheldrick, 1997)'
_computing_structure_solution 'SHELXS-97 (Sheldrick, 1990)'
_diffrn_ambient_temperature 150(2)
_diffrn_detector_area_resol_mean 16.2116
_diffrn_measured_fraction_theta_full 0.997
_diffrn_measured_fraction_theta_max 0.997
_diffrn_measurement_device_type 'SuperNova, Single source at offset), Eos'
_diffrn_measurement_method '\w scans'
_diffrn_radiation_monochromator graphite
_diffrn_radiation_source 'fine-focus sealed tube'
_diffrn_radiation_type MoK\a
_diffrn_radiation_wavelength 0.71073
_diffrn_reflns_av_R_equivalents 0.0312
_diffrn_reflns_av_unetI/netI 0.0359
_diffrn_reflns_limit_h_max 12
_diffrn_reflns_limit_h_min -12
_diffrn_reflns_limit_k_max 14
_diffrn_reflns_limit_k_min -14
_diffrn_reflns_limit_l_max 17
_diffrn_reflns_limit_l_min -17
_diffrn_reflns_number 15193
_diffrn_reflns_theta_full 25.01
_diffrn_reflns_theta_max 25.01
_diffrn_reflns_theta_min 2.48
_diffrn_standards_number 3908
_exptl_absorpt_coefficient_mu 6.482
_exptl_absorpt_correction_T_max 0.4431
_exptl_absorpt_correction_T_min 0.2941
_exptl_absorpt_correction_type multi-scan
_exptl_absorpt_process_details
;
CrysAlisPro, Oxford Diffraction Ltd.,
Version 1.171.33.48 (release 15-09-2009 CrysAlis171 .NET)
(compiled Sep 15 2009,11:49:04)
Empirical absorption correction using spherical harmonics,
 implemented in SCALE3 ABSPACK scaling algorithm.
;
_exptl_crystal_colour colourless
_exptl_crystal_density_diffrn 2.542
_exptl_crystal_density_method 'not measured'
_exptl_crystal_description block
_exptl_crystal_F_000 1196
_exptl_crystal_size_max 0.25
_exptl_crystal_size_mid 0.20
_exptl_crystal_size_min 0.15
_refine_diff_density_max 0.627
_refine_diff_density_min -0.717
_refine_diff_density_rms 0.137
_refine_ls_extinction_method none
_refine_ls_goodness_of_fit_ref 1.047
_refine_ls_hydrogen_treatment mixed
_refine_ls_matrix_type full
_refine_ls_number_parameters 517
_refine_ls_number_reflns 5777
_refine_ls_number_restraints 654
_refine_ls_restrained_S_all 1.017
_refine_ls_R_factor_all 0.0291
_refine_ls_R_factor_gt 0.0239
_refine_ls_shift/su_max 0.003
_refine_ls_shift/su_mean 0.000
_refine_ls_structure_factor_coef Fsqd
_refine_ls_weighting_details 'calc w=1/[\s^2^(Fo^2^)+(0.0292P)^2^+0.0000P] where P=(Fo^2^+2Fc^2^)/3'
_refine_ls_weighting_scheme calc
_refine_ls_wR_factor_gt 0.0561
_refine_ls_wR_factor_ref 0.0576
_reflns_number_gt 5073
_reflns_number_total 5777
_reflns_threshold_expression >2sigma(I)
_cod_data_source_file c3dt51769a.txt
_cod_data_source_block p100325h
_cod_depositor_comments
;
The following automatic conversions were performed:

'_exptl_absorpt_correction_type' value 'MULTI-SCAN' changed to
'multi-scan' according to
/home/saulius/struct/CIF-dictionaries/cif_core.dic dictionary named
'cif_core.dic' version 2.4.2 from 2011-04-26.

Automatic conversion script
Id: cif_fix_values 1891 2012-01-12 08:04:46Z andrius 
;
_cod_original_sg_symbol_H-M p-1
_cod_database_code 7021977

loop_
_symmetry_equiv_pos_as_xyz
'x, y, z'
'-x, -y, -z'

loop_
_atom_site_label
_atom_site_type_symbol
_atom_site_fract_x
_atom_site_fract_y
_atom_site_fract_z
_atom_site_U_iso_or_equiv
_atom_site_adp_type
_atom_site_occupancy
_atom_site_symmetry_multiplicity
_atom_site_calc_flag
_atom_site_refinement_flags
Tb1 Tb 1.74593(2) -0.019022(19) 0.399736(15) 0.01310(7) Uani 1 1 d .
Tb2 Tb 0.85932(2) 0.477951(19) 0.285631(15) 0.01310(7) Uani 1 1 d .
Tb3 Tb 0.99211(2) 0.787881(19) 0.043502(15) 0.01076(6) Uani 1 1 d .
C1 C 1.5240(4) 0.2559(4) 0.2354(3) 0.0157(9) Uani 1 1 d U
C2 C 1.4172(4) 0.2300(4) 0.3028(3) 0.0144(9) Uani 1 1 d U
C3 C 1.3008(4) 0.3245(4) 0.2962(3) 0.0119(9) Uani 1 1 d U
H3 H 1.2304 0.3100 0.3409 0.014 Uiso 1 1 calc R
C4 C 1.2872(4) 0.4382(4) 0.2256(3) 0.0135(8) Uani 1 1 d U
C5 C 1.3934(5) 0.4611(4) 0.1603(3) 0.0190(10) Uani 1 1 d U
H5 H 1.3851 0.5374 0.1126 0.023 Uiso 1 1 calc R
C6 C 1.5115(5) 0.3721(4) 0.1650(3) 0.0198(10) Uani 1 1 d U
H6 H 1.5826 0.3893 0.1216 0.024 Uiso 1 1 calc R
C7 C 1.7466(4) 0.2002(4) 0.1692(3) 0.0141(9) Uani 1 1 d U
H7A H 1.7808 0.2629 0.1784 0.017 Uiso 1 1 calc R
H7B H 1.7077 0.2320 0.1049 0.017 Uiso 1 1 calc R
C8 C 1.8611(4) 0.0907(4) 0.1788(3) 0.0143(9) Uani 1 1 d U
C9 C 1.4183(4) 0.1096(4) 0.3814(3) 0.0139(9) Uani 1 1 d U
C10 C 1.1579(4) 0.5336(4) 0.2141(3) 0.0141(9) Uani 1 1 d U
C11 C 0.6986(5) 0.5166(4) 0.5072(3) 0.0195(9) Uani 1 1 d U
C12 C 0.6560(5) 0.6426(4) 0.4562(3) 0.0180(9) Uani 1 1 d U
C13 C 0.5385(4) 0.7084(4) 0.4887(3) 0.0176(9) Uani 1 1 d U
H13 H 0.5091 0.7915 0.4560 0.021 Uiso 1 1 calc R
C14 C 0.4659(5) 0.6517(4) 0.5683(3) 0.0163(9) Uani 1 1 d U
C15 C 0.5140(5) 0.5273(4) 0.6193(3) 0.0195(10) Uani 1 1 d U
H15 H 0.4669 0.4889 0.6739 0.023 Uiso 1 1 calc R
C16 C 0.6295(5) 0.4617(4) 0.5894(3) 0.0222(10) Uani 1 1 d U
H16 H 0.6614 0.3797 0.6248 0.027 Uiso 1 1 calc R
C17 C 0.8820(5) 0.3382(5) 0.5400(4) 0.0311(11) Uani 1 1 d U
H17A H 0.8171 0.2899 0.5728 0.037 Uiso 1 1 calc R
H17B H 0.9246 0.3542 0.5883 0.037 Uiso 1 1 calc R
C18 C 0.9882(5) 0.2694(4) 0.4905(3) 0.0198(9) Uani 1 1 d U
C19 C 0.7273(5) 0.7115(4) 0.3714(3) 0.0181(9) Uani 1 1 d U
C20 C 0.3421(5) 0.7251(4) 0.6007(3) 0.0177(9) Uani 1 1 d U
C21 C 0.6736(4) 0.8275(4) -0.0495(3) 0.0141(8) Uani 1 1 d U
C22 C 0.6215(4) 0.7652(4) 0.0398(3) 0.0142(8) Uani 1 1 d U
C23 C 0.4801(4) 0.7995(4) 0.0539(3) 0.0155(9) Uani 1 1 d U
H23 H 0.4407 0.7563 0.1108 0.019 Uiso 1 1 calc R
C24 C 0.3972(4) 0.8970(4) -0.0157(3) 0.0133(8) Uani 1 1 d U
C25 C 0.4547(4) 0.9574(4) -0.1021(3) 0.0159(9) Uani 1 1 d U
H25 H 0.4005 1.0232 -0.1484 0.019 Uiso 1 1 calc R
C26 C 0.5928(4) 0.9207(4) -0.1204(3) 0.0154(9) Uani 1 1 d U
H26 H 0.6303 0.9586 -0.1800 0.018 Uiso 1 1 calc R
C27 C 0.8520(5) 0.7328(5) -0.1344(3) 0.0218(10) Uani 1 1 d U
H27A H 0.8456 0.7910 -0.2001 0.026 Uiso 1 1 calc R
H27B H 0.7907 0.6809 -0.1281 0.026 Uiso 1 1 calc R
C28 C 0.9983(5) 0.6567(4) -0.1141(3) 0.0164(9) Uani 1 1 d U
C29 C 0.7090(5) 0.6680(4) 0.1190(3) 0.0160(9) Uani 1 1 d U
C30 C 0.2454(4) 0.9382(4) 0.0027(3) 0.0136(8) Uani 1 1 d U
O1 O 1.6430(3) 0.1663(3) 0.2414(2) 0.0160(7) Uani 1 1 d U
O2 O 1.9531(3) 0.0988(3) 0.1157(2) 0.0156(7) Uani 1 1 d U
O3 O 1.8576(3) -0.0044(3) 0.2491(2) 0.0209(7) Uani 1 1 d U
O4 O 1.5141(3) 0.0197(3) 0.3841(2) 0.0153(7) Uani 1 1 d U
O5 O 1.3190(3) 0.1042(3) 0.4399(2) 0.0171(7) Uani 1 1 d U
O6 O 1.0672(3) 0.5189(3) 0.2800(2) 0.0180(7) Uani 1 1 d U
O7 O 1.1452(3) 0.6229(3) 0.1364(2) 0.0192(7) Uani 1 1 d U
O8 O 0.8117(3) 0.4508(3) 0.4708(2) 0.0205(7) Uani 1 1 d U
O9 O 1.0615(3) 0.1747(3) 0.5466(2) 0.0313(9) Uani 1 1 d U
O10 O 0.9914(3) 0.3032(3) 0.4002(2) 0.0248(8) Uani 1 1 d U
O11 O 0.8018(3) 0.6563(3) 0.3191(2) 0.0228(8) Uani 1 1 d U
O12 O 0.7146(3) 0.8225(3) 0.3534(2) 0.0238(8) Uani 1 1 d U
O13 O 0.3215(3) 0.8399(3) 0.5638(2) 0.0201(7) Uani 1 1 d U
O14 O 0.2664(3) 0.6691(3) 0.6646(2) 0.0226(7) Uani 1 1 d U
O15 O 0.8139(3) 0.7953(3) -0.0665(2) 0.0144(6) Uani 1 1 d U
O16 O 1.0493(3) 0.6090(3) -0.1757(2) 0.0201(7) Uani 1 1 d U
O17 O 1.0560(3) 0.6477(3) -0.0409(2) 0.0174(7) Uani 1 1 d U
O18 O 0.8365(3) 0.6635(3) 0.1249(2) 0.0146(7) Uani 1 1 d U
O19 O 0.6582(3) 0.5884(3) 0.1830(2) 0.0233(8) Uani 1 1 d U
O20 O 0.1841(3) 0.8587(3) 0.0554(2) 0.0194(7) Uani 1 1 d U
O21 O 0.18915(18) 1.04756(17) -0.03791(14) 0.0149(7) Uani 1 1 d U
O22 O 1.93749(18) 0.07283(17) 0.38605(14) 0.0468(12) Uani 1 1 d RU
H22A H 2.0057 0.0279 0.3673 0.056 Uiso 1 1 d R
H22B H 1.9624 0.1341 0.3884 0.056 Uiso 1 1 d R
O23 O 0.97070(18) 0.79695(17) 0.20493(14) 0.0169(7) Uani 1 1 d RU
H23A H 0.9256 0.7486 0.2431 0.020 Uiso 1 1 d R
H23B H 0.9321 0.8680 0.2045 0.020 Uiso 1 1 d R
O24 O 0.1949(4) 0.9833(4) 0.3372(3) 0.0635(14) Uani 1 1 d U
H24A H 0.2368 0.9041 0.3527 0.095 Uiso 1 1 d R
H24B H 0.2226 1.0104 0.3788 0.095 Uiso 1 1 d R
O25 O 0.2273(5) 0.8111(4) 0.2550(3) 0.0591(13) Uani 1 1 d U
H25A H 0.1486 0.7865 0.2637 0.089 Uiso 1 1 d R
H25B H 0.2086 0.8899 0.2175 0.089 Uiso 1 1 d R

loop_
_atom_site_aniso_label
_atom_site_aniso_U_11
_atom_site_aniso_U_22
_atom_site_aniso_U_33
_atom_site_aniso_U_23
_atom_site_aniso_U_13
_atom_site_aniso_U_12
Tb1 0.01265(12) 0.01144(12) 0.01193(12) -0.00296(9) 0.00172(9) 0.00044(9)
Tb2 0.01301(12) 0.01172(12) 0.01308(12) -0.00376(9) 0.00221(9) -0.00208(9)
Tb3 0.00889(12) 0.01095(12) 0.01040(12) -0.00234(9) 0.00090(8) -0.00128(9)
C1 0.0129(18) 0.0154(18) 0.0176(18) -0.0052(15) 0.0007(15) -0.0022(15)
C2 0.0128(18) 0.0166(18) 0.0142(18) -0.0053(15) -0.0022(15) -0.0034(15)
C3 0.0103(17) 0.0150(18) 0.0130(17) -0.0070(15) -0.0015(15) -0.0037(15)
C4 0.0119(17) 0.0131(17) 0.0138(18) -0.0038(15) -0.0015(15) -0.0010(15)
C5 0.017(2) 0.0160(19) 0.018(2) -0.0007(16) -0.0018(17) -0.0009(16)
C6 0.017(2) 0.018(2) 0.019(2) -0.0014(17) 0.0015(17) -0.0025(17)
C7 0.0117(17) 0.0175(18) 0.0140(18) -0.0052(15) 0.0040(15) -0.0071(15)
C8 0.0167(18) 0.0165(18) 0.0125(18) -0.0078(15) 0.0021(15) -0.0058(15)
C9 0.0126(18) 0.0153(18) 0.0141(18) -0.0063(15) 0.0006(15) -0.0024(15)
C10 0.0161(18) 0.0111(17) 0.0164(18) -0.0053(15) -0.0034(16) -0.0034(15)
C11 0.0181(19) 0.0210(19) 0.0200(18) -0.0090(16) 0.0001(16) -0.0032(16)
C12 0.0190(18) 0.0190(18) 0.0188(18) -0.0097(15) -0.0002(16) -0.0047(16)
C13 0.0163(19) 0.0183(19) 0.019(2) -0.0074(16) 0.0004(16) -0.0054(16)
C14 0.0157(18) 0.0186(18) 0.0170(18) -0.0088(15) 0.0000(15) -0.0040(15)
C15 0.020(2) 0.020(2) 0.018(2) -0.0076(17) 0.0027(17) -0.0037(17)
C16 0.021(2) 0.020(2) 0.023(2) -0.0058(17) -0.0013(17) -0.0031(17)
C17 0.030(2) 0.030(2) 0.023(2) -0.0068(17) -0.0031(17) 0.0064(18)
C18 0.0166(18) 0.0204(19) 0.0191(18) -0.0058(16) -0.0008(16) -0.0001(16)
C19 0.0199(18) 0.0175(18) 0.0184(18) -0.0082(15) 0.0025(16) -0.0051(16)
C20 0.0152(18) 0.0207(18) 0.0203(18) -0.0102(16) -0.0004(16) -0.0052(16)
C21 0.0107(17) 0.0163(18) 0.0172(18) -0.0076(15) -0.0014(15) -0.0033(15)
C22 0.0135(17) 0.0137(17) 0.0163(18) -0.0058(15) -0.0004(15) -0.0039(15)
C23 0.0153(19) 0.0156(19) 0.0157(19) -0.0043(16) 0.0021(16) -0.0068(16)
C24 0.0109(17) 0.0155(18) 0.0157(18) -0.0083(15) -0.0013(15) -0.0023(15)
C25 0.0131(18) 0.0159(19) 0.0185(19) -0.0051(16) -0.0043(16) -0.0030(16)
C26 0.0132(19) 0.0187(19) 0.0146(19) -0.0052(16) -0.0005(16) -0.0054(16)
C27 0.019(2) 0.029(2) 0.019(2) -0.0125(17) 0.0003(17) -0.0023(17)
C28 0.0159(18) 0.0174(18) 0.0172(18) -0.0067(15) 0.0043(16) -0.0068(15)
C29 0.0149(18) 0.0155(18) 0.0177(18) -0.0051(15) 0.0010(15) -0.0055(15)
C30 0.0117(17) 0.0164(18) 0.0131(18) -0.0072(15) -0.0017(15) -0.0004(15)
O1 0.0113(14) 0.0136(15) 0.0185(15) -0.0031(12) 0.0056(12) -0.0008(12)
O2 0.0136(15) 0.0178(16) 0.0121(15) -0.0031(13) 0.0043(12) -0.0026(13)
O3 0.0225(17) 0.0175(16) 0.0158(16) -0.0023(13) 0.0089(13) -0.0011(14)
O4 0.0144(15) 0.0126(15) 0.0160(16) -0.0041(13) -0.0006(12) 0.0005(12)
O5 0.0188(16) 0.0138(15) 0.0140(15) -0.0022(13) 0.0049(13) -0.0016(13)
O6 0.0128(15) 0.0161(16) 0.0228(17) -0.0064(13) 0.0019(13) -0.0010(13)
O7 0.0188(16) 0.0163(16) 0.0178(16) -0.0034(13) -0.0002(13) 0.0001(13)
O8 0.0216(16) 0.0188(15) 0.0169(15) -0.0061(13) 0.0007(13) 0.0018(13)
O9 0.0234(18) 0.0320(19) 0.0231(18) -0.0030(15) 0.0032(14) 0.0087(15)
O10 0.0251(17) 0.0222(17) 0.0176(17) -0.0027(14) 0.0003(14) 0.0045(14)
O11 0.0286(18) 0.0173(16) 0.0216(17) -0.0081(14) 0.0096(14) -0.0055(14)
O12 0.0253(17) 0.0179(16) 0.0286(18) -0.0094(14) 0.0113(14) -0.0084(14)
O13 0.0194(16) 0.0160(16) 0.0235(17) -0.0084(14) 0.0038(14) -0.0009(13)
O14 0.0218(17) 0.0243(17) 0.0236(17) -0.0083(14) 0.0067(14) -0.0114(14)
O15 0.0100(14) 0.0190(15) 0.0147(14) -0.0077(12) -0.0004(12) -0.0015(12)
O16 0.0228(17) 0.0223(17) 0.0178(16) -0.0112(14) 0.0065(13) -0.0063(14)
O17 0.0163(16) 0.0174(16) 0.0176(16) -0.0069(13) 0.0001(13) -0.0011(13)
O18 0.0106(15) 0.0145(15) 0.0165(15) -0.0034(13) 0.0004(12) -0.0021(12)
O19 0.0186(16) 0.0199(16) 0.0242(17) 0.0025(14) 0.0002(14) -0.0074(14)
O20 0.0140(15) 0.0231(17) 0.0188(16) -0.0021(14) 0.0028(13) -0.0091(13)
O21 0.0122(15) 0.0133(15) 0.0179(16) -0.0068(13) -0.0021(12) 0.0018(12)
O22 0.026(2) 0.039(2) 0.092(3) -0.043(2) 0.010(2) -0.0102(18)
O23 0.0207(17) 0.0110(16) 0.0175(17) -0.0052(14) 0.0022(14) -0.0016(14)
O24 0.054(3) 0.072(3) 0.076(3) -0.039(3) 0.001(3) -0.016(3)
O25 0.059(3) 0.060(3) 0.050(3) -0.011(2) -0.003(2) -0.011(2)

loop_
_atom_type_symbol
_atom_type_description
_atom_type_scat_dispersion_real
_atom_type_scat_dispersion_imag
_atom_type_scat_source
C C 0.0033 0.0016 'International Tables Vol C Tables 4.2.6.8 and 6.1.1.4'
H H 0.0000 0.0000 'International Tables Vol C Tables 4.2.6.8 and 6.1.1.4'
O O 0.0106 0.0060 'International Tables Vol C Tables 4.2.6.8 and 6.1.1.4'
Tb Tb -0.1723 4.1537 'International Tables Vol C Tables 4.2.6.8 and 6.1.1.4'

loop_
_geom_angle_atom_site_label_1
_geom_angle_atom_site_label_2
_geom_angle_atom_site_label_3
_geom_angle
_geom_angle_site_symmetry_1
_geom_angle_site_symmetry_3
O4 Tb1 O9 142.74(12) . 2_856
O4 Tb1 O5 79.06(11) . 2_856
O9 Tb1 O5 80.99(11) 2_856 2_856
O4 Tb1 O13 80.18(11) . 2_766
O9 Tb1 O13 127.51(12) 2_856 2_766
O5 Tb1 O13 81.98(11) 2_856 2_766
O4 Tb1 O3 110.91(11) . .
O9 Tb1 O3 80.70(11) 2_856 .
O5 Tb1 O3 159.50(11) 2_856 .
O13 Tb1 O3 116.76(11) 2_766 .
O4 Tb1 O12 75.89(11) . 1_645
O9 Tb1 O12 74.71(13) 2_856 1_645
O5 Tb1 O12 94.59(11) 2_856 1_645
O13 Tb1 O12 156.04(11) 2_766 1_645
O3 Tb1 O12 71.68(11) . 1_645
O4 Tb1 O22 144.59(9) . .
O9 Tb1 O22 72.44(11) 2_856 .
O5 Tb1 O22 111.98(9) 2_856 .
O13 Tb1 O22 68.90(9) 2_766 .
O3 Tb1 O22 70.79(9) . .
O12 Tb1 O22 133.13(9) 1_645 .
O4 Tb1 O1 65.34(10) . .
O9 Tb1 O1 141.26(10) 2_856 .
O5 Tb1 O1 137.74(10) 2_856 .
O13 Tb1 O1 70.57(10) 2_766 .
O3 Tb1 O1 61.19(10) . .
O12 Tb1 O1 97.88(11) 1_645 .
O22 Tb1 O1 87.76(8) . .
O16 Tb2 O6 84.37(11) 2_765 .
O16 Tb2 O11 145.49(11) 2_765 .
O6 Tb2 O11 78.66(11) . .
O16 Tb2 O14 84.76(11) 2_765 2_666
O6 Tb2 O14 146.70(11) . 2_666
O11 Tb2 O14 124.67(11) . 2_666
O16 Tb2 O10 85.54(11) 2_765 .
O6 Tb2 O10 75.36(12) . .
O11 Tb2 O10 118.16(12) . .
O14 Tb2 O10 72.48(12) 2_666 .
O16 Tb2 O19 89.97(11) 2_765 .
O6 Tb2 O19 130.91(11) . .
O11 Tb2 O19 79.21(12) . .
O14 Tb2 O19 80.40(11) 2_666 .
O10 Tb2 O19 152.80(11) . .
O16 Tb2 O18 77.56(10) 2_765 .
O6 Tb2 O18 79.92(10) . .
O11 Tb2 O18 70.05(10) . .
O14 Tb2 O18 127.85(11) 2_666 .
O10 Tb2 O18 151.24(10) . .
O19 Tb2 O18 51.37(10) . .
O16 Tb2 O8 147.48(11) 2_765 .
O6 Tb2 O8 95.47(10) . .
O11 Tb2 O8 64.77(10) . .
O14 Tb2 O8 77.68(11) 2_666 .
O10 Tb2 O8 63.23(10) . .
O19 Tb2 O8 113.38(10) . .
O18 Tb2 O8 134.57(9) . .
O7 Tb3 O21 147.39(9) . 2_675
O7 Tb3 O2 121.19(11) . 2_865
O21 Tb3 O2 87.43(9) 2_675 2_865
O7 Tb3 O20 74.20(11) . 1_655
O21 Tb3 O20 102.76(9) 2_675 1_655
O2 Tb3 O20 73.56(11) 2_865 1_655
O7 Tb3 O17 72.12(11) . .
O21 Tb3 O17 136.07(9) 2_675 .
O2 Tb3 O17 74.04(10) 2_865 .
O20 Tb3 O17 109.21(10) 1_655 .
O7 Tb3 O18 81.55(11) . .
O21 Tb3 O18 86.08(8) 2_675 .
O2 Tb3 O18 138.79(10) 2_865 .
O20 Tb3 O18 147.37(10) 1_655 .
O17 Tb3 O18 82.94(10) . .
O7 Tb3 O23 73.83(9) . .
O21 Tb3 O23 73.90(7) 2_675 .
O2 Tb3 O23 140.27(9) 2_865 .
O20 Tb3 O23 76.82(9) 1_655 .
O17 Tb3 O23 141.93(9) . .
O18 Tb3 O23 75.67(8) . .
O7 Tb3 O15 128.11(11) . .
O21 Tb3 O15 72.17(8) 2_675 .
O2 Tb3 O15 72.55(10) 2_865 .
O20 Tb3 O15 145.90(10) 1_655 .
O17 Tb3 O15 64.40(10) . .
O18 Tb3 O15 66.72(10) . .
O23 Tb3 O15 130.20(8) . .
O1 C1 C6 120.3(4) . .
O1 C1 C2 119.4(4) . .
C6 C1 C2 120.3(4) . .
C3 C2 C1 117.4(4) . .
C3 C2 C9 117.2(4) . .
C1 C2 C9 125.3(4) . .
C4 C3 C2 122.3(4) . .
C4 C3 H3 118.8 . .
C2 C3 H3 118.8 . .
C3 C4 C5 119.0(4) . .
C3 C4 C10 121.5(4) . .
C5 C4 C10 119.4(4) . .
C6 C5 C4 121.0(4) . .
C6 C5 H5 119.5 . .
C4 C5 H5 119.5 . .
C5 C6 C1 119.9(4) . .
C5 C6 H6 120.0 . .
C1 C6 H6 120.0 . .
O1 C7 C8 109.2(3) . .
O1 C7 H7A 109.8 . .
C8 C7 H7A 109.8 . .
O1 C7 H7B 109.8 . .
C8 C7 H7B 109.8 . .
H7A C7 H7B 108.3 . .
O2 C8 O3 123.7(4) . .
O2 C8 C7 118.5(4) . .
O3 C8 C7 117.8(4) . .
O4 C9 O5 123.4(4) . .
O4 C9 C2 119.3(4) . .
O5 C9 C2 117.3(4) . .
O7 C10 O6 124.3(4) . .
O7 C10 C4 116.2(4) . .
O6 C10 C4 119.4(4) . .
C16 C11 O8 121.9(4) . .
C16 C11 C12 120.3(4) . .
O8 C11 C12 117.8(4) . .
C13 C12 C11 118.4(4) . .
C13 C12 C19 116.9(4) . .
C11 C12 C19 124.7(4) . .
C14 C13 C12 120.9(4) . .
C14 C13 H13 119.5 . .
C12 C13 H13 119.5 . .
C13 C14 C15 119.1(4) . .
C13 C14 C20 119.3(4) . .
C15 C14 C20 121.6(4) . .
C16 C15 C14 120.8(5) . .
C16 C15 H15 119.6 . .
C14 C15 H15 119.6 . .
C15 C16 C11 120.3(5) . .
C15 C16 H16 119.8 . .
C11 C16 H16 119.8 . .
O8 C17 C18 110.4(4) . .
O8 C17 H17A 109.6 . .
C18 C17 H17A 109.6 . .
O8 C17 H17B 109.6 . .
C18 C17 H17B 109.6 . .
H17A C17 H17B 108.1 . .
O10 C18 O9 125.5(4) . .
O10 C18 C17 119.9(4) . .
O9 C18 C17 114.4(4) . .
O12 C19 O11 121.7(4) . .
O12 C19 C12 119.2(4) . .
O11 C19 C12 119.1(4) . .
O14 C20 O13 124.5(4) . .
O14 C20 C14 117.9(4) . .
O13 C20 C14 117.6(4) . .
C26 C21 C22 122.5(4) . .
C26 C21 O15 118.9(4) . .
C22 C21 O15 118.5(4) . .
C21 C22 C23 116.9(4) . .
C21 C22 C29 123.0(4) . .
C23 C22 C29 120.1(4) . .
C24 C23 C22 121.4(4) . .
C24 C23 H23 119.3 . .
C22 C23 H23 119.3 . .
C25 C24 C23 119.2(4) . .
C25 C24 C30 119.7(4) . .
C23 C24 C30 121.1(4) . .
C24 C25 C26 120.5(4) . .
C24 C25 H25 119.7 . .
C26 C25 H25 119.7 . .
C21 C26 C25 119.3(4) . .
C21 C26 H26 120.4 . .
C25 C26 H26 120.4 . .
O15 C27 C28 109.1(4) . .
O15 C27 H27A 109.9 . .
C28 C27 H27A 109.9 . .
O15 C27 H27B 109.9 . .
C28 C27 H27B 109.9 . .
H27A C27 H27B 108.3 . .
O17 C28 O16 125.9(4) . .
O17 C28 C27 118.9(4) . .
O16 C28 C27 115.2(4) . .
O19 C29 O18 118.5(4) . .
O19 C29 C22 120.0(4) . .
O18 C29 C22 121.5(4) . .
O21 C30 O20 124.5(4) . .
O21 C30 C24 117.7(4) . .
O20 C30 C24 117.7(4) . .
C1 O1 C7 115.8(3) . .
C1 O1 Tb1 127.0(2) . .
C7 O1 Tb1 112.5(2) . .
C8 O2 Tb3 144.0(3) . 2_865
C8 O3 Tb1 126.8(3) . .
C9 O4 Tb1 133.0(3) . .
C9 O5 Tb1 144.7(3) . 2_856
C10 O6 Tb2 132.0(3) . .
C10 O7 Tb3 143.2(3) . .
C11 O8 C17 115.5(4) . .
C11 O8 Tb2 125.5(3) . .
C17 O8 Tb2 116.2(2) . .
C18 O9 Tb1 157.7(3) . 2_856
C18 O10 Tb2 129.3(3) . .
C19 O11 Tb2 144.7(3) . .
C19 O12 Tb1 149.7(3) . 1_465
C20 O13 Tb1 143.5(3) . 2_766
C20 O14 Tb2 148.1(3) . 2_666
C21 O15 C27 115.0(3) . .
C21 O15 Tb3 123.5(2) . .
C27 O15 Tb3 119.2(2) . .
C28 O16 Tb2 179.6(3) . 2_765
C28 O17 Tb3 124.6(3) . .
C29 O18 Tb3 136.9(3) . .
C29 O18 Tb2 91.1(3) . .
Tb3 O18 Tb2 131.22(12) . .
C29 O19 Tb2 99.0(3) . .
C30 O20 Tb3 137.5(3) . 1_455
C30 O21 Tb3 148.7(2) . 2_675
Tb1 O22 H22A 106.0 . .
Tb1 O22 H22B 145.3 . .
H22A O22 H22B 108.4 . .
Tb3 O23 H23A 112.9 . .
Tb3 O23 H23B 111.7 . .
H23A O23 H23B 107.6 . .
H24A O24 H24B 107.9 . .
H25A O25 H25B 107.3 . .

loop_
_geom_bond_atom_site_label_1
_geom_bond_atom_site_label_2
_geom_bond_distance
_geom_bond_site_symmetry_2
Tb1 O4 2.294(3) .
Tb1 O9 2.315(3) 2_856
Tb1 O5 2.325(3) 2_856
Tb1 O13 2.353(3) 2_766
Tb1 O3 2.368(3) .
Tb1 O12 2.369(3) 1_645
Tb1 O22 2.4347(19) .
Tb1 O1 2.669(3) .
Tb2 O16 2.254(3) 2_765
Tb2 O6 2.273(3) .
Tb2 O11 2.320(3) .
Tb2 O14 2.323(3) 2_666
Tb2 O10 2.361(3) .
Tb2 O19 2.450(3) .
Tb2 O18 2.601(3) .
Tb2 O8 2.650(3) .
Tb3 O7 2.272(3) .
Tb3 O21 2.3307(18) 2_675
Tb3 O2 2.354(3) 2_865
Tb3 O20 2.365(3) 1_655
Tb3 O17 2.392(3) .
Tb3 O18 2.399(3) .
Tb3 O23 2.4177(18) .
Tb3 O15 2.512(3) .
C1 O1 1.391(5) .
C1 C6 1.404(6) .
C1 C2 1.415(6) .
C2 C3 1.406(6) .
C2 C9 1.504(6) .
C3 C4 1.382(6) .
C3 H3 0.9300 .
C4 C5 1.388(6) .
C4 C10 1.490(6) .
C5 C6 1.383(6) .
C5 H5 0.9300 .
C6 H6 0.9300 .
C7 O1 1.447(5) .
C7 C8 1.501(6) .
C7 H7A 0.9700 .
C7 H7B 0.9700 .
C8 O2 1.250(5) .
C8 O3 1.251(5) .
C9 O4 1.257(5) .
C9 O5 1.260(5) .
C10 O7 1.254(5) .
C10 O6 1.270(5) .
C11 C16 1.378(7) .
C11 O8 1.403(5) .
C11 C12 1.413(6) .
C12 C13 1.405(6) .
C12 C19 1.474(6) .
C13 C14 1.381(6) .
C13 H13 0.9300 .
C14 C15 1.403(6) .
C14 C20 1.492(6) .
C15 C16 1.373(6) .
C15 H15 0.9300 .
C16 H16 0.9300 .
C17 O8 1.436(6) .
C17 C18 1.493(6) .
C17 H17A 0.9700 .
C17 H17B 0.9700 .
C18 O10 1.247(5) .
C18 O9 1.250(6) .
C19 O12 1.253(5) .
C19 O11 1.276(5) .
C20 O14 1.266(5) .
C20 O13 1.272(5) .
C21 C26 1.375(6) .
C21 C22 1.393(6) .
C21 O15 1.400(5) .
C22 C23 1.404(6) .
C22 C29 1.493(6) .
C23 C24 1.397(6) .
C23 H23 0.9300 .
C24 C25 1.382(6) .
C24 C30 1.522(6) .
C25 C26 1.388(6) .
C25 H25 0.9300 .
C26 H26 0.9300 .
C27 O15 1.437(5) .
C27 C28 1.527(6) .
C27 H27A 0.9700 .
C27 H27B 0.9700 .
C28 O17 1.238(5) .
C28 O16 1.254(5) .
C29 O19 1.262(5) .
C29 O18 1.290(5) .
C30 O21 1.249(5) .
C30 O20 1.264(5) .
O2 Tb3 2.354(3) 2_865
O5 Tb1 2.325(3) 2_856
O9 Tb1 2.315(3) 2_856
O12 Tb1 2.369(3) 1_465
O13 Tb1 2.353(3) 2_766
O14 Tb2 2.323(3) 2_666
O16 Tb2 2.255(3) 2_765
O20 Tb3 2.365(3) 1_455
O21 Tb3 2.3307(18) 2_675
O22 H22A 0.8567 .
O22 H22B 0.8583 .
O23 H23A 0.8491 .
O23 H23B 0.8516 .
O24 H24A 0.9016 .
O24 H24B 0.8921 .
O25 H25A 0.9036 .
O25 H25B 0.8981 .

loop_
_geom_torsion_atom_site_label_1
_geom_torsion_atom_site_label_2
_geom_torsion_atom_site_label_3
_geom_torsion_atom_site_label_4
_geom_torsion
_geom_torsion_site_symmetry_1
_geom_torsion_site_symmetry_4
O1 C1 C2 C3 177.8(4) . .
C6 C1 C2 C3 -0.2(6) . .
O1 C1 C2 C9 -2.0(7) . .
C6 C1 C2 C9 -179.9(4) . .
C1 C2 C3 C4 1.6(6) . .
C9 C2 C3 C4 -178.6(4) . .
C2 C3 C4 C5 -1.6(6) . .
C2 C3 C4 C10 174.2(4) . .
C3 C4 C5 C6 0.0(7) . .
C10 C4 C5 C6 -175.8(4) . .
C4 C5 C6 C1 1.4(7) . .
O1 C1 C6 C5 -179.2(4) . .
C2 C1 C6 C5 -1.3(7) . .
O1 C7 C8 O2 172.0(4) . .
O1 C7 C8 O3 -6.7(5) . .
C3 C2 C9 O4 173.0(4) . .
C1 C2 C9 O4 -7.2(7) . .
C3 C2 C9 O5 -4.7(6) . .
C1 C2 C9 O5 175.1(4) . .
C3 C4 C10 O7 -165.0(4) . .
C5 C4 C10 O7 10.7(6) . .
C3 C4 C10 O6 12.8(6) . .
C5 C4 C10 O6 -171.5(4) . .
C16 C11 C12 C13 -3.1(7) . .
O8 C11 C12 C13 176.5(4) . .
C16 C11 C12 C19 176.0(4) . .
O8 C11 C12 C19 -4.4(7) . .
C11 C12 C13 C14 -0.1(7) . .
C19 C12 C13 C14 -179.3(4) . .
C12 C13 C14 C15 2.4(7) . .
C12 C13 C14 C20 179.6(4) . .
C13 C14 C15 C16 -1.6(7) . .
C20 C14 C15 C16 -178.8(4) . .
C14 C15 C16 C11 -1.6(7) . .
O8 C11 C16 C15 -175.7(4) . .
C12 C11 C16 C15 4.0(7) . .
O8 C17 C18 O10 -10.7(7) . .
O8 C17 C18 O9 174.6(4) . .
C13 C12 C19 O12 25.0(7) . .
C11 C12 C19 O12 -154.1(5) . .
C13 C12 C19 O11 -155.9(4) . .
C11 C12 C19 O11 25.0(7) . .
C13 C14 C20 O14 170.0(4) . .
C15 C14 C20 O14 -12.9(7) . .
C13 C14 C20 O13 -11.6(6) . .
C15 C14 C20 O13 165.5(4) . .
C26 C21 C22 C23 1.8(6) . .
O15 C21 C22 C23 -179.5(4) . .
C26 C21 C22 C29 -177.0(4) . .
O15 C21 C22 C29 1.7(6) . .
C21 C22 C23 C24 -4.4(6) . .
C29 C22 C23 C24 174.5(4) . .
C22 C23 C24 C25 3.0(6) . .
C22 C23 C24 C30 -176.4(4) . .
C23 C24 C25 C26 1.0(6) . .
C30 C24 C25 C26 -179.6(4) . .
C22 C21 C26 C25 2.1(7) . .
O15 C21 C26 C25 -176.6(4) . .
C24 C25 C26 C21 -3.5(7) . .
O15 C27 C28 O17 7.6(6) . .
O15 C27 C28 O16 -171.9(4) . .
C21 C22 C29 O19 -156.2(4) . .
C23 C22 C29 O19 25.0(6) . .
C21 C22 C29 O18 24.7(7) . .
C23 C22 C29 O18 -154.1(4) . .
C25 C24 C30 O21 -28.7(6) . .
C23 C24 C30 O21 150.8(4) . .
C25 C24 C30 O20 149.1(4) . .
C23 C24 C30 O20 -31.5(6) . .
C6 C1 O1 C7 -2.4(6) . .
C2 C1 O1 C7 179.6(4) . .
C6 C1 O1 Tb1 151.2(3) . .
C2 C1 O1 Tb1 -26.8(5) . .
C8 C7 O1 C1 -174.0(3) . .
C8 C7 O1 Tb1 28.7(4) . .
O4 Tb1 O1 C1 42.3(3) . .
O9 Tb1 O1 C1 -171.9(3) 2_856 .
O5 Tb1 O1 C1 7.0(4) 2_856 .
O13 Tb1 O1 C1 -45.6(3) 2_766 .
O3 Tb1 O1 C1 176.8(3) . .
O12 Tb1 O1 C1 112.8(3) 1_645 .
O22 Tb1 O1 C1 -114.0(3) . .
O4 Tb1 O1 C7 -163.4(3) . .
O9 Tb1 O1 C7 -17.6(3) 2_856 .
O5 Tb1 O1 C7 161.3(2) 2_856 .
O13 Tb1 O1 C7 108.7(3) 2_766 .
O3 Tb1 O1 C7 -28.9(2) . .
O12 Tb1 O1 C7 -92.9(3) 1_645 .
O22 Tb1 O1 C7 40.3(2) . .
O3 C8 O2 Tb3 159.5(3) . 2_865
C7 C8 O2 Tb3 -19.2(7) . 2_865
O2 C8 O3 Tb1 155.7(3) . .
C7 C8 O3 Tb1 -25.5(5) . .
O4 Tb1 O3 C8 74.0(4) . .
O9 Tb1 O3 C8 -142.8(4) 2_856 .
O5 Tb1 O3 C8 -169.8(3) 2_856 .
O13 Tb1 O3 C8 -15.3(4) 2_766 .
O12 Tb1 O3 C8 140.4(4) 1_645 .
O22 Tb1 O3 C8 -68.2(4) . .
O1 Tb1 O3 C8 30.1(3) . .
O5 C9 O4 Tb1 -122.4(4) . .
C2 C9 O4 Tb1 60.1(5) . .
O9 Tb1 O4 C9 153.2(4) 2_856 .
O5 Tb1 O4 C9 94.4(4) 2_856 .
O13 Tb1 O4 C9 10.8(4) 2_766 .
O3 Tb1 O4 C9 -104.3(4) . .
O12 Tb1 O4 C9 -168.0(4) 1_645 .
O22 Tb1 O4 C9 -18.3(5) . .
O1 Tb1 O4 C9 -62.3(4) . .
O4 C9 O5 Tb1 39.0(7) . 2_856
C2 C9 O5 Tb1 -143.4(4) . 2_856
O7 C10 O6 Tb2 69.3(6) . .
C4 C10 O6 Tb2 -108.3(4) . .
O16 Tb2 O6 C10 26.7(4) 2_765 .
O11 Tb2 O6 C10 -123.1(4) . .
O14 Tb2 O6 C10 98.2(4) 2_666 .
O10 Tb2 O6 C10 113.6(4) . .
O19 Tb2 O6 C10 -58.3(4) . .
O18 Tb2 O6 C10 -51.6(4) . .
O8 Tb2 O6 C10 174.1(4) . .
O6 C10 O7 Tb3 -10.3(8) . .
C4 C10 O7 Tb3 167.4(3) . .
O21 Tb3 O7 C10 42.4(6) 2_675 .
O2 Tb3 O7 C10 -169.5(4) 2_865 .
O20 Tb3 O7 C10 131.5(5) 1_655 .
O17 Tb3 O7 C10 -111.7(5) . .
O18 Tb3 O7 C10 -26.5(5) . .
O23 Tb3 O7 C10 50.9(5) . .
O15 Tb3 O7 C10 -77.9(5) . .
C16 C11 O8 C17 -22.7(6) . .
C12 C11 O8 C17 157.7(4) . .
C16 C11 O8 Tb2 137.4(4) . .
C12 C11 O8 Tb2 -42.2(5) . .
C18 C17 O8 C11 172.7(4) . .
C18 C17 O8 Tb2 10.6(5) . .
O16 Tb2 O8 C11 -148.9(3) 2_765 .
O6 Tb2 O8 C11 123.0(3) . .
O11 Tb2 O8 C11 48.3(3) . .
O14 Tb2 O8 C11 -90.0(3) 2_666 .
O10 Tb2 O8 C11 -166.5(4) . .
O19 Tb2 O8 C11 -16.3(4) . .
O18 Tb2 O8 C11 41.7(4) . .
O16 Tb2 O8 C17 11.1(4) 2_765 .
O6 Tb2 O8 C17 -77.0(3) . .
O11 Tb2 O8 C17 -151.7(4) . .
O14 Tb2 O8 C17 70.0(3) 2_666 .
O10 Tb2 O8 C17 -6.4(3) . .
O19 Tb2 O8 C17 143.7(3) . .
O18 Tb2 O8 C17 -158.2(3) . .
O10 C18 O9 Tb1 33.4(13) . 2_856
C17 C18 O9 Tb1 -152.1(7) . 2_856
O9 C18 O10 Tb2 179.6(4) . .
C17 C18 O10 Tb2 5.4(7) . .
O16 Tb2 O10 C18 -170.1(4) 2_765 .
O6 Tb2 O10 C18 104.6(4) . .
O11 Tb2 O10 C18 36.3(4) . .
O14 Tb2 O10 C18 -84.2(4) 2_666 .
O19 Tb2 O10 C18 -88.9(5) . .
O18 Tb2 O10 C18 136.1(4) . .
O8 Tb2 O10 C18 0.5(4) . .
O12 C19 O11 Tb2 -168.5(3) . .
C12 C19 O11 Tb2 12.5(8) . .
O16 Tb2 O11 C19 159.1(5) 2_765 .
O6 Tb2 O11 C19 -138.8(6) . .
O14 Tb2 O11 C19 15.0(6) 2_666 .
O10 Tb2 O11 C19 -72.4(6) . .
O19 Tb2 O11 C19 85.2(6) . .
O18 Tb2 O11 C19 137.9(6) . .
O8 Tb2 O11 C19 -37.2(5) . .
O11 C19 O12 Tb1 -116.6(6) . 1_465
C12 C19 O12 Tb1 62.4(8) . 1_465
O14 C20 O13 Tb1 40.9(8) . 2_766
C14 C20 O13 Tb1 -137.4(4) . 2_766
O13 C20 O14 Tb2 128.4(5) . 2_666
C14 C20 O14 Tb2 -53.3(8) . 2_666
C26 C21 O15 C27 -72.6(5) . .
C22 C21 O15 C27 108.6(4) . .
C26 C21 O15 Tb3 124.8(4) . .
C22 C21 O15 Tb3 -53.9(5) . .
C28 C27 O15 C21 -155.4(4) . .
C28 C27 O15 Tb3 8.0(5) . .
O7 Tb3 O15 C21 113.2(3) . .
O21 Tb3 O15 C21 -37.5(3) 2_675 .
O2 Tb3 O15 C21 -130.4(3) 2_865 .
O20 Tb3 O15 C21 -124.0(3) 1_655 .
O17 Tb3 O15 C21 149.3(3) . .
O18 Tb3 O15 C21 56.0(3) . .
O23 Tb3 O15 C21 11.7(3) . .
O7 Tb3 O15 C27 -48.6(3) . .
O21 Tb3 O15 C27 160.7(3) 2_675 .
O2 Tb3 O15 C27 67.7(3) 2_865 .
O20 Tb3 O15 C27 74.2(4) 1_655 .
O17 Tb3 O15 C27 -12.5(3) . .
O18 Tb3 O15 C27 -105.8(3) . .
O23 Tb3 O15 C27 -150.1(3) . .
O17 C28 O16 Tb2 79(47) . 2_765
C27 C28 O16 Tb2 -102(47) . 2_765
O16 C28 O17 Tb3 157.7(3) . .
C27 C28 O17 Tb3 -21.7(6) . .
O7 Tb3 O17 C28 169.4(4) . .
O21 Tb3 O17 C28 9.2(4) 2_675 .
O2 Tb3 O17 C28 -59.4(3) 2_865 .
O20 Tb3 O17 C28 -125.1(3) 1_655 .
O18 Tb3 O17 C28 86.0(3) . .
O23 Tb3 O17 C28 141.8(3) . .
O15 Tb3 O17 C28 18.5(3) . .
O19 C29 O18 Tb3 -172.8(3) . .
C22 C29 O18 Tb3 6.4(7) . .
O19 C29 O18 Tb2 -2.4(4) . .
C22 C29 O18 Tb2 176.8(4) . .
O7 Tb3 O18 C29 -172.4(4) . .
O21 Tb3 O18 C29 37.8(4) 2_675 .
O2 Tb3 O18 C29 -43.7(4) 2_865 .
O20 Tb3 O18 C29 145.5(4) 1_655 .
O17 Tb3 O18 C29 -99.5(4) . .
O23 Tb3 O18 C29 112.2(4) . .
O15 Tb3 O18 C29 -34.4(4) . .
O7 Tb3 O18 Tb2 20.45(15) . .
O21 Tb3 O18 Tb2 -129.29(15) 2_675 .
O2 Tb3 O18 Tb2 149.13(14) 2_865 .
O20 Tb3 O18 Tb2 -21.6(3) 1_655 .
O17 Tb3 O18 Tb2 93.32(16) . .
O23 Tb3 O18 Tb2 -54.93(14) . .
O15 Tb3 O18 Tb2 158.45(18) . .
O16 Tb2 O18 C29 101.5(3) 2_765 .
O6 Tb2 O18 C29 -172.1(3) . .
O11 Tb2 O18 C29 -90.6(3) . .
O14 Tb2 O18 C29 28.3(3) 2_666 .
O10 Tb2 O18 C29 156.9(3) . .
O19 Tb2 O18 C29 1.4(2) . .
O8 Tb2 O18 C29 -84.4(3) . .
O16 Tb2 O18 Tb3 -87.24(17) 2_765 .
O6 Tb2 O18 Tb3 -0.85(15) . .
O11 Tb2 O18 Tb3 80.64(17) . .
O14 Tb2 O18 Tb3 -160.40(14) 2_666 .
O10 Tb2 O18 Tb3 -31.8(3) . .
O19 Tb2 O18 Tb3 172.7(2) . .
O8 Tb2 O18 Tb3 86.90(19) . .
O18 C29 O19 Tb2 2.6(4) . .
C22 C29 O19 Tb2 -176.6(3) . .
O16 Tb2 O19 C29 -75.5(3) 2_765 .
O6 Tb2 O19 C29 7.0(3) . .
O11 Tb2 O19 C29 71.6(3) . .
O14 Tb2 O19 C29 -160.2(3) 2_666 .
O10 Tb2 O19 C29 -155.6(3) . .
O18 Tb2 O19 C29 -1.4(2) . .
O8 Tb2 O19 C29 127.8(3) . .
O21 C30 O20 Tb3 52.9(6) . 1_455
C24 C30 O20 Tb3 -124.7(4) . 1_455
O20 C30 O21 Tb3 23.1(8) . 2_675
C24 C30 O21 Tb3 -159.3(3) . 2_675
